data_4031215
loop_
_publ_author_name
'Albano, V.'
'Chini, P.'
'Scatturin, V.'

_publ_section_title
;
 Crystal and molecular structure of the cesium salt of the hexanuclear
 carbonyl cobaltate (Co6 (C O)15)2-
;
_journal_name_full 'Journal of Organometallic Chemistry'
_journal_page_first 423
_journal_page_last 432
_journal_volume 15
_journal_year 1968
_chemical_formula_sum 'C15 H6 Co6 Cs2 O18'
_chemical_name_systematic 'Cs2 (Co6 (C O)15) (H2 O)3'
_space_group_IT_number 14
_symmetry_space_group_name_Hall '-P 2ybc'
_symmetry_space_group_name_H-M 'P 1 21/c 1'
_cell_angle_alpha 90
_cell_angle_beta 122.9
_cell_angle_gamma 90
_cell_formula_units_Z 4
_cell_length_a 9.26
_cell_length_b 23.97
_cell_length_c 14.31
_cell_volume 2666.867
_citation_journal_id_ASTM JORCAI
_cod_data_source_file Albano_JORCAI_1968_1604.cif
_cod_data_source_block C15H6Co6Cs2O18
_cod_database_code 4031215

loop_
_symmetry_equiv_pos_as_xyz
x,y,z
-x,y+1/2,-z+1/2
-x,-y,-z
x,-y-1/2,z-1/2

loop_
_atom_site_label
_atom_site_type_symbol
_atom_site_fract_x
_atom_site_fract_y
_atom_site_fract_z
_atom_site_occupancy
_atom_site_U_iso_or_equiv
C7 C+2 0.9069 0.3332 0.2253 1 0.0
Co6 Co 0.4825 0.3924 0.2957 1 0.0
O5 O-2 0.4226 0.5347 0.1539 1 0.0
C3 C+2 0.3402 0.27 0.2083 1 0.0
O4 O-2 0.2182 0.2805 -0.0722 1 0.0
O3 O-2 0.2856 0.2373 0.2365 1 0.0
O11 O-2 0.921 0.2369 0.4921 1 0.0
C9 C+2 0.6335 0.4552 0.3679 1 0.0
O8 O-2 0.5883 0.3257 -0.0654 1 0.0
O16 O-2 0.8554 0.1222 0.3534 1 0.0
O2 O-2 0.7494 0.4571 0.102 1 0.0
C2 C+2 0.6978 0.4273 0.1461 1 0.0
C1 C+2 0.6376 0.274 0.2075 1 0.0
O10 O-2 0.967 0.5162 0.3676 1 0.0
C6 C+2 0.3444 0.4151 -0.0279 1 0.0
C10 C+2 0.8781 0.4781 0.3391 1 0.0
Co4 Co 0.7435 0.4217 0.3016 1 0.0
Cs2 Cs+1 0.4452 0.1214 0.1423 1 0.0
C14 C+2 0.5882 0.3373 0.4063 1 0.0
O13 O-2 0.2634 0.4245 0.3709 1 0.0
Co5 Co 0.7125 0.3243 0.3408 1 0.0
O18 O-2 0.9478 0.0068 0.3602 1 0.0
O7 O-2 0.0524 0.3191 0.2626 1 0.0
O15 O-2 0.1297 0.3915 0.0918 1 0.0
C8 C+2 0.6259 0.3341 0.0236 1 0.0
C11 C+2 0.8315 0.2697 0.4297 1 0.0
O12 O-2 0.0383 0.3743 0.5024 1 0.0
C12 C+2 0.9058 0.3754 0.421 1 0.0
C5 C+2 0.4507 0.4888 0.141 1 0.0
Cs1 Cs+1 0.9504 0.1622 0.1891 1 0.0
C13 C+2 0.3489 0.4089 0.3392 1 0.0
O1 O-2 0.6646 0.2282 0.1983 1 0.0
O6 O-2 0.2685 0.4134 -0.124 1 0.0
Co1 Co 0.692 0.3465 0.1625 1 0.0
Co2 Co 0.4257 0.3174 0.1574 1 0.0
O17 O-2 0.7238 0.0552 0.1376 1 0.0
C15 C+2 0.2841 0.386 0.1383 1 0.0
O14 O-2 0.5746 0.3195 0.4807 1 0.0
C4 C+2 0.3022 0.2944 0.0167 1 0.0
O9 O-2 0.643 0.4931 0.4189 1 0.0
Co3 Co 0.4607 0.4175 0.1178 1 0.0
